data_4119400
loop_
_publ_author_name
'Jennifer J. Le Roy'
'Matthew Jeletic'
'Serge I. Gorelsky'
'Ilia Korobkov'
'Liviu Ungur'
'Liviu F. Chibotaru'
'Muralee Murugesu'

_publ_section_title
;
 An Organometallic Building Block Approach To Produce a Multidecker 4f
 Single-Molecule Magnet
;
_journal_name_full 'Journal of the American Chemical Society'
_journal_page_first 3502
_journal_page_last 3510
_journal_paper_doi 10.1021/ja310642h
_journal_volume 135
_journal_year 2013
_chemical_formula_sum 'C42 H72 Gd2 Si6'
_chemical_formula_weight 1060.04
_chemical_name_systematic
; 
 ? 
;
_space_group_IT_number 82
_symmetry_cell_setting tetragonal
_symmetry_space_group_name_Hall 'I -4'
_symmetry_space_group_name_H-M 'I -4'
_atom_sites_solution_hydrogens geom
_atom_sites_solution_primary direct
_atom_sites_solution_secondary difmap
_audit_creation_method SHELXL-97
_cell_angle_alpha 90.00
_cell_angle_beta 90.00
_cell_angle_gamma 90.00
_cell_formula_units_Z 4
_cell_length_a 16.9774(4)
_cell_length_b 16.9774(4)
_cell_length_c 20.0097(6)
_cell_measurement_reflns_used 9985
_cell_measurement_temperature 200(2)
_cell_measurement_theta_max 28.33
_cell_measurement_theta_min 2.40
_cell_volume 5767.4(3)
_computing_cell_refinement 'APEX II, Bruker (2009)'
_computing_data_collection 'APEX II, Bruker (2009)'
_computing_data_reduction 'XPREP, Bruker (2009)'
_computing_molecular_graphics 'SHELXTL, Bruker (2004)'
_computing_publication_material 'SHELXTL, Bruker (2004)'
_computing_structure_refinement 'SHELXL-97 (Sheldrick, 2008)'
_computing_structure_solution 'SHELXS-97 (Sheldrick, 2008)'
_diffrn_ambient_temperature 200(2)
_diffrn_measured_fraction_theta_full 0.991
_diffrn_measured_fraction_theta_max 0.991
_diffrn_measurement_device_type 'Bruker APEX-II CCD'
_diffrn_measurement_method '\f and \w scans'
_diffrn_radiation_monochromator graphite
_diffrn_radiation_source 'fine-focus sealed tube'
_diffrn_radiation_type MoK\a
_diffrn_radiation_wavelength 0.71073
_diffrn_reflns_av_R_equivalents 0.0170
_diffrn_reflns_av_sigmaI/netI 0.0188
_diffrn_reflns_limit_h_max 22
_diffrn_reflns_limit_h_min -22
_diffrn_reflns_limit_k_max 22
_diffrn_reflns_limit_k_min -22
_diffrn_reflns_limit_l_max 26
_diffrn_reflns_limit_l_min -26
_diffrn_reflns_number 42421
_diffrn_reflns_theta_full 28.33
_diffrn_reflns_theta_max 28.33
_diffrn_reflns_theta_min 2.04
_exptl_absorpt_coefficient_mu 2.427
_exptl_absorpt_correction_T_max 0.6975
_exptl_absorpt_correction_T_min 0.6692
_exptl_absorpt_correction_type multi-scan
_exptl_absorpt_process_details 'SADABS, Bruker (2003)'
_exptl_crystal_colour orange
_exptl_crystal_density_diffrn 1.221
_exptl_crystal_density_meas ?
_exptl_crystal_description block
_exptl_crystal_F_000 2144
_exptl_crystal_size_max 0.18
_exptl_crystal_size_mid 0.16
_exptl_crystal_size_min 0.16
_refine_diff_density_max 0.941
_refine_diff_density_min -0.355
_refine_diff_density_rms 0.109
_refine_ls_abs_structure_details 'Flack H D (1983), Acta Cryst. A39, 876-881'
_refine_ls_abs_structure_Flack 0.013(10)
_refine_ls_extinction_method none
_refine_ls_goodness_of_fit_ref 1.032
_refine_ls_hydrogen_treatment constr
_refine_ls_matrix_type full
_refine_ls_number_parameters 226
_refine_ls_number_reflns 7120
_refine_ls_number_restraints 0
_refine_ls_restrained_S_all 1.032
_refine_ls_R_factor_all 0.0263
_refine_ls_R_factor_gt 0.0256
_refine_ls_shift/su_max 0.001
_refine_ls_shift/su_mean 0.000
_refine_ls_structure_factor_coef Fsqd
_refine_ls_weighting_details 'calc w=1/[\s^2^(Fo^2^)+(0.0505P)^2^+7.8339P] where P=(Fo^2^+2Fc^2^)/3'
_refine_ls_weighting_scheme calc
_refine_ls_wR_factor_gt 0.0755
_refine_ls_wR_factor_ref 0.0761
_reflns_number_gt 6978
_reflns_number_total 7120
_reflns_threshold_expression >2sigma(I)
_cod_data_source_file ja310642h_si_004.cif
_cod_data_source_block mm161
_cod_depositor_comments
;
The following automatic conversions were performed:

'_exptl_crystal_density_meas' value 'n/a' was changed to '?' - the
value is perceived as not measured.

Automatic conversion script
Id: cif_fix_values 3008 2015-01-20 13:52:24Z robertas 
;
_cod_database_code 4119400

loop_
_symmetry_equiv_pos_as_xyz
'x, y, z'
'-x, -y, z'
'y, -x, -z'
'-y, x, -z'
'x+1/2, y+1/2, z+1/2'
'-x+1/2, -y+1/2, z+1/2'
'y+1/2, -x+1/2, -z+1/2'
'-y+1/2, x+1/2, -z+1/2'

loop_
_atom_site_label
_atom_site_type_symbol
_atom_site_fract_x
_atom_site_fract_y
_atom_site_fract_z
_atom_site_U_iso_or_equiv
_atom_site_adp_type
_atom_site_occupancy
_atom_site_symmetry_multiplicity
_atom_site_calc_flag
_atom_site_refinement_flags
Gd1 Gd 0.092014(9) 0.417036(9) 0.036843(8) 0.03298(5) Uani 1 1 d .
Si1 Si 0.26162(7) 0.43600(9) 0.18730(6) 0.0491(3) Uani 1 1 d .
Si2 Si 0.18991(8) 0.37399(8) -0.15148(6) 0.0509(3) Uani 1 1 d .
Si3 Si -0.13595(6) 0.34117(6) -0.02774(6) 0.0406(2) Uani 1 1 d .
C1 C 0.2137(2) 0.3913(2) 0.1123(2) 0.0405(8) Uani 1 1 d .
C2 C 0.2424(2) 0.4205(2) 0.0507(2) 0.0377(8) Uani 1 1 d .
H2A H 0.2819 0.4593 0.0578 0.045 Uiso 1 1 calc R
C3 C 0.2293(2) 0.4085(2) -0.0187(2) 0.0389(8) Uani 1 1 d .
H3A H 0.2619 0.4415 -0.0452 0.047 Uiso 1 1 calc R
C4 C 0.1812(3) 0.3611(3) -0.0577(2) 0.0430(8) Uani 1 1 d .
C5 C 0.1270(3) 0.3006(2) -0.0416(3) 0.0486(9) Uani 1 1 d .
H5A H 0.1045 0.2772 -0.0803 0.058 Uiso 1 1 calc R
C6 C 0.0979(3) 0.2662(3) 0.0187(3) 0.0552(15) Uani 1 1 d .
H6A H 0.0600 0.2260 0.0109 0.066 Uiso 1 1 calc R
C7 C 0.1129(3) 0.2787(3) 0.0875(3) 0.0517(11) Uani 1 1 d .
H7A H 0.0838 0.2433 0.1148 0.062 Uiso 1 1 calc R
C8 C 0.1595(3) 0.3297(2) 0.1257(2) 0.0462(9) Uani 1 1 d .
H8A H 0.1532 0.3209 0.1723 0.055 Uiso 1 1 calc R
C9 C 0.1986(4) 0.4247(5) 0.2632(3) 0.0744(17) Uani 1 1 d .
H9A H 0.1878 0.3688 0.2708 0.112 Uiso 1 1 calc R
H9B H 0.1489 0.4529 0.2565 0.112 Uiso 1 1 calc R
H9C H 0.2261 0.4466 0.3020 0.112 Uiso 1 1 calc R
C10 C 0.2792(4) 0.5438(4) 0.1756(3) 0.0750(16) Uani 1 1 d .
H10A H 0.3121 0.5521 0.1360 0.113 Uiso 1 1 calc R
H10B H 0.3060 0.5650 0.2151 0.113 Uiso 1 1 calc R
H10C H 0.2287 0.5708 0.1696 0.113 Uiso 1 1 calc R
C11 C 0.3579(4) 0.3858(5) 0.2005(3) 0.081(2) Uani 1 1 d .
H11A H 0.3491 0.3293 0.2070 0.122 Uiso 1 1 calc R
H11B H 0.3837 0.4078 0.2401 0.122 Uiso 1 1 calc R
H11C H 0.3915 0.3940 0.1613 0.122 Uiso 1 1 calc R
C12 C 0.0937(4) 0.3961(5) -0.1915(3) 0.0790(19) Uani 1 1 d .
H12A H 0.1011 0.4023 -0.2397 0.119 Uiso 1 1 calc R
H12B H 0.0722 0.4449 -0.1727 0.119 Uiso 1 1 calc R
H12C H 0.0570 0.3527 -0.1830 0.119 Uiso 1 1 calc R
C13 C 0.2283(5) 0.2802(4) -0.1863(4) 0.090(2) Uani 1 1 d .
H13A H 0.2337 0.2850 -0.2349 0.134 Uiso 1 1 calc R
H13B H 0.1917 0.2374 -0.1758 0.134 Uiso 1 1 calc R
H13C H 0.2799 0.2687 -0.1666 0.134 Uiso 1 1 calc R
C14 C 0.2590(6) 0.4550(6) -0.1736(3) 0.105(3) Uani 1 1 d .
H14A H 0.2620 0.4600 -0.2223 0.157 Uiso 1 1 calc R
H14B H 0.3114 0.4432 -0.1557 0.157 Uiso 1 1 calc R
H14C H 0.2398 0.5046 -0.1545 0.157 Uiso 1 1 calc R
C15 C -0.02739(18) 0.46775(18) -0.04443(17) 0.0281(6) Uani 1 1 d .
H15 H -0.0399 0.4515 -0.0886 0.034 Uiso 1 1 calc R
C16 C -0.0681(2) 0.4216(2) 0.00416(17) 0.0319(7) Uani 1 1 d .
C17 C -0.0669(2) 0.4247(2) 0.07496(18) 0.0318(7) Uani 1 1 d .
H17A H -0.1014 0.3869 0.0942 0.038 Uiso 1 1 calc R
C18 C -0.0277(2) 0.4697(2) 0.12425(17) 0.0350(7) Uani 1 1 d .
H18 H -0.0429 0.4550 0.1682 0.042 Uiso 1 1 calc R
C19 C -0.1187(3) 0.2515(3) 0.0242(4) 0.078(2) Uani 1 1 d .
H19A H -0.1531 0.2089 0.0087 0.117 Uiso 1 1 calc R
H19B H -0.1305 0.2634 0.0710 0.117 Uiso 1 1 calc R
H19C H -0.0636 0.2352 0.0200 0.117 Uiso 1 1 calc R
C20 C -0.1148(6) 0.3185(5) -0.1169(4) 0.111(3) Uani 1 1 d .
H20A H -0.1503 0.2767 -0.1323 0.166 Uiso 1 1 calc R
H20B H -0.0601 0.3010 -0.1214 0.166 Uiso 1 1 calc R
H20C H -0.1230 0.3659 -0.1440 0.166 Uiso 1 1 calc R
C21 C -0.2407(3) 0.3684(3) -0.0170(4) 0.0703(16) Uani 1 1 d .
H21A H -0.2742 0.3257 -0.0337 0.105 Uiso 1 1 calc R
H21B H -0.2517 0.4167 -0.0420 0.105 Uiso 1 1 calc R
H21C H -0.2516 0.3772 0.0306 0.105 Uiso 1 1 calc R

loop_
_atom_site_aniso_label
_atom_site_aniso_U_11
_atom_site_aniso_U_22
_atom_site_aniso_U_33
_atom_site_aniso_U_23
_atom_site_aniso_U_13
_atom_site_aniso_U_12
Gd1 0.03137(8) 0.02709(8) 0.04048(8) -0.00047(6) -0.00019(7) 0.00719(6)
Si1 0.0455(6) 0.0644(8) 0.0374(5) 0.0005(5) -0.0009(5) 0.0135(5)
Si2 0.0497(6) 0.0595(7) 0.0436(6) -0.0126(5) 0.0043(5) 0.0054(6)
Si3 0.0406(5) 0.0327(4) 0.0484(6) -0.0047(4) 0.0017(4) -0.0125(4)
C1 0.0365(17) 0.0426(19) 0.0425(18) 0.0050(16) -0.0009(15) 0.0117(15)
C2 0.0290(16) 0.0405(18) 0.044(2) -0.0025(14) 0.0007(14) 0.0017(14)
C3 0.0345(17) 0.0412(19) 0.041(2) 0.0035(15) 0.0039(14) 0.0016(15)
C4 0.043(2) 0.044(2) 0.0429(19) -0.0060(16) 0.0017(15) 0.0109(16)
C5 0.046(2) 0.0377(18) 0.062(2) -0.0159(19) -0.002(2) 0.0105(16)
C6 0.041(2) 0.0267(17) 0.098(5) -0.005(2) 0.008(2) 0.0063(15)
C7 0.043(2) 0.0331(19) 0.078(3) 0.016(2) 0.006(2) 0.0062(17)
C8 0.050(2) 0.039(2) 0.050(2) 0.0128(16) 0.0034(17) 0.0166(17)
C9 0.070(3) 0.107(5) 0.046(3) -0.007(3) 0.010(2) 0.012(3)
C10 0.083(4) 0.072(4) 0.070(4) -0.016(3) -0.006(3) -0.012(3)
C11 0.055(3) 0.121(6) 0.068(4) -0.002(4) -0.011(3) 0.024(3)
C12 0.059(3) 0.132(6) 0.046(2) -0.003(3) -0.002(2) 0.025(3)
C13 0.112(6) 0.087(5) 0.070(3) -0.029(3) 0.020(4) 0.026(4)
C14 0.146(8) 0.116(6) 0.053(3) 0.009(4) 0.014(4) -0.043(6)
C15 0.0264(13) 0.0257(14) 0.0321(15) -0.0016(12) 0.0010(12) 0.0013(12)
C16 0.0310(17) 0.0280(16) 0.0368(15) -0.0021(15) 0.0025(15) -0.0033(12)
C17 0.0312(17) 0.0232(15) 0.0410(16) 0.0031(14) 0.0057(15) 0.0008(11)
C18 0.0442(19) 0.0327(16) 0.0281(15) 0.0044(12) 0.0073(13) 0.0047(15)
C19 0.058(3) 0.033(2) 0.142(6) 0.017(3) -0.020(3) -0.017(2)
C20 0.147(7) 0.110(5) 0.075(4) -0.049(4) 0.042(4) -0.092(6)
C21 0.042(2) 0.052(3) 0.117(5) -0.014(3) -0.014(3) -0.012(2)

loop_
_atom_type_symbol
_atom_type_description
_atom_type_scat_dispersion_real
_atom_type_scat_dispersion_imag
_atom_type_scat_source
C C 0.0033 0.0016 'International Tables Vol C Tables 4.2.6.8 and 6.1.1.4'
H H 0.0000 0.0000 'International Tables Vol C Tables 4.2.6.8 and 6.1.1.4'
Si Si 0.0817 0.0704 'International Tables Vol C Tables 4.2.6.8 and 6.1.1.4'
Gd Gd -0.1653 3.9035 'International Tables Vol C Tables 4.2.6.8 and 6.1.1.4'

loop_
_geom_angle_atom_site_label_1
_geom_angle_atom_site_label_2
_geom_angle_atom_site_label_3
_geom_angle
_geom_angle_site_symmetry_1
_geom_angle_site_symmetry_3
C2 Gd1 C8 59.85(14) . .
C2 Gd1 C7 80.91(14) . .
C8 Gd1 C7 31.45(16) . .
C2 Gd1 C3 32.00(13) . .
C8 Gd1 C3 82.16(13) . .
C7 Gd1 C3 89.65(14) . .
C2 Gd1 C5 81.69(13) . .
C8 Gd1 C5 82.97(15) . .
C7 Gd1 C5 60.86(18) . .
C3 Gd1 C5 59.40(14) . .
C2 Gd1 C6 89.97(13) . .
C8 Gd1 C6 60.78(17) . .
C7 Gd1 C6 31.8(2) . .
C3 Gd1 C6 81.34(14) . .
C5 Gd1 C6 31.99(17) . .
C2 Gd1 C1 31.76(13) . .
C8 Gd1 C1 31.81(14) . .
C7 Gd1 C1 60.63(15) . .
C3 Gd1 C1 61.49(13) . .
C5 Gd1 C1 92.38(14) . .
C6 Gd1 C1 83.38(15) . .
C2 Gd1 C4 60.57(13) . .
C8 Gd1 C4 91.88(13) . .
C7 Gd1 C4 82.75(15) . .
C3 Gd1 C4 31.01(14) . .
C5 Gd1 C4 31.64(14) . .
C6 Gd1 C4 60.95(16) . .
C1 Gd1 C4 84.15(13) . .
C2 Gd1 C15 142.47(11) . .
C8 Gd1 C15 156.60(13) . .
C7 Gd1 C15 128.37(13) . .
C3 Gd1 C15 115.47(11) . .
C5 Gd1 C15 92.84(12) . .
C6 Gd1 C15 104.84(14) . .
C1 Gd1 C15 171.00(11) . .
C4 Gd1 C15 96.54(11) . .
C2 Gd1 C15 116.17(11) . 2_565
C8 Gd1 C15 170.07(12) . 2_565
C7 Gd1 C15 157.96(14) . 2_565
C3 Gd1 C15 98.31(11) . 2_565
C5 Gd1 C15 105.88(14) . 2_565
C6 Gd1 C15 129.15(15) . 2_565
C1 Gd1 C15 140.84(11) . 2_565
C4 Gd1 C15 93.52(12) . 2_565
C15 Gd1 C15 30.24(12) . 2_565
C2 Gd1 C16 172.14(11) . .
C8 Gd1 C16 127.43(13) . .
C7 Gd1 C16 104.48(14) . .
C3 Gd1 C16 141.00(11) . .
C5 Gd1 C16 95.84(13) . .
C6 Gd1 C16 91.82(14) . .
C1 Gd1 C16 156.10(11) . .
C4 Gd1 C16 113.93(12) . .
C15 Gd1 C16 29.86(10) . .
C15 Gd1 C16 57.21(10) 2_565 .
C2 Gd1 C17 157.66(12) . .
C8 Gd1 C17 105.43(13) . .
C7 Gd1 C17 93.87(13) . .
C3 Gd1 C17 170.30(12) . .
C5 Gd1 C17 114.83(12) . .
C6 Gd1 C17 96.96(12) . .
C1 Gd1 C17 127.96(12) . .
C4 Gd1 C17 140.69(12) . .
C15 Gd1 C17 55.59(10) . .
C15 Gd1 C17 75.28(10) 2_565 .
C16 Gd1 C17 29.31(9) . .
C11 Si1 C1 108.1(3) . .
C11 Si1 C9 109.9(3) . .
C1 Si1 C9 111.3(3) . .
C11 Si1 C10 109.0(4) . .
C1 Si1 C10 111.5(2) . .
C9 Si1 C10 107.1(3) . .
C14 Si2 C12 107.6(4) . .
C14 Si2 C13 108.9(4) . .
C12 Si2 C13 108.7(4) . .
C14 Si2 C4 111.7(3) . .
C12 Si2 C4 112.4(2) . .
C13 Si2 C4 107.4(3) . .
C21 Si3 C20 110.4(4) . .
C21 Si3 C19 106.8(3) . .
C20 Si3 C19 109.6(4) . .
C21 Si3 C16 111.4(2) . .
C20 Si3 C16 110.8(2) . .
C19 Si3 C16 107.7(2) . .
C2 C1 C8 130.3(4) . .
C2 C1 Si1 114.1(3) . .
C8 C1 Si1 115.5(3) . .
C2 C1 Gd1 73.1(2) . .
C8 C1 Gd1 73.6(2) . .
Si1 C1 Gd1 138.18(19) . .
C1 C2 C3 138.3(4) . .
C1 C2 Gd1 75.1(2) . .
C3 C2 Gd1 74.6(2) . .
C4 C3 C2 136.6(4) . .
C4 C3 Gd1 75.2(2) . .
C2 C3 Gd1 73.4(2) . .
C3 C4 C5 132.4(4) . .
C3 C4 Si2 116.4(3) . .
C5 C4 Si2 111.1(3) . .
C3 C4 Gd1 73.8(2) . .
C5 C4 Gd1 73.8(2) . .
Si2 C4 Gd1 136.3(2) . .
C6 C5 C4 135.5(4) . .
C6 C5 Gd1 73.8(3) . .
C4 C5 Gd1 74.6(2) . .
C5 C6 C7 134.3(4) . .
C5 C6 Gd1 74.2(2) . .
C7 C6 Gd1 73.9(3) . .
C8 C7 C6 136.4(4) . .
C8 C7 Gd1 74.3(2) . .
C6 C7 Gd1 74.3(3) . .
C7 C8 C1 136.0(4) . .
C7 C8 Gd1 74.3(2) . .
C1 C8 Gd1 74.6(2) . .
C15 C15 C16 137.05(19) 2_565 .
C15 C15 Gd1 76.13(19) 2_565 .
C16 C15 Gd1 77.4(2) . .
C15 C15 Gd1 73.63(19) 2_565 2_565
C16 C15 Gd1 78.2(2) . 2_565
Gd1 C15 Gd1 99.59(11) . 2_565
C17 C16 C15 130.8(3) . .
C17 C16 Si3 111.8(3) . .
C15 C16 Si3 117.4(2) . .
C17 C16 Gd1 75.8(3) . .
C15 C16 Gd1 72.8(2) . .
Si3 C16 Gd1 130.5(2) . .
C17 C16 Gd1 74.7(3) . 2_565
C15 C16 Gd1 72.4(2) . 2_565
Si3 C16 Gd1 133.1(2) . 2_565
Gd1 C16 Gd1 96.40(10) . 2_565
C18 C17 C16 136.4(3) . .
C18 C17 Gd1 76.2(2) . .
C16 C17 Gd1 74.9(3) . .
C18 C17 Gd1 75.3(2) . 2_565
C16 C17 Gd1 76.4(3) . 2_565
Gd1 C17 Gd1 96.65(10) . 2_565
C18 C18 C17 135.8(2) 2_565 .
C18 C18 Gd1 76.0(2) 2_565 2_565
C17 C18 Gd1 75.7(2) . 2_565
C18 C18 Gd1 75.4(2) 2_565 .
C17 C18 Gd1 74.7(2) . .
Gd1 C18 Gd1 96.34(10) 2_565 .

loop_
_geom_bond_atom_site_label_1
_geom_bond_atom_site_label_2
_geom_bond_distance
_geom_bond_site_symmetry_2
Gd1 C2 2.570(4) .
Gd1 C8 2.583(4) .
Gd1 C7 2.583(4) .
Gd1 C3 2.586(4) .
Gd1 C5 2.593(4) .
Gd1 C6 2.588(4) .
Gd1 C1 2.596(4) .
Gd1 C4 2.604(4) .
Gd1 C15 2.738(3) .
Gd1 C15 2.770(3) 2_565
Gd1 C16 2.797(4) .
Gd1 C17 2.808(4) .
Si1 C11 1.862(6) .
Si1 C1 1.868(4) .
Si1 C9 1.867(6) .
Si1 C10 1.869(7) .
Si2 C14 1.861(8) .
Si2 C12 1.857(6) .
Si2 C13 1.857(6) .
Si2 C4 1.894(4) .
Si3 C21 1.850(5) .
Si3 C20 1.860(6) .
Si3 C19 1.866(6) .
Si3 C16 1.897(4) .
C1 C2 1.414(6) .
C1 C8 1.419(6) .
C2 C3 1.421(6) .
C3 C4 1.387(6) .
C4 C5 1.417(6) .
C5 C6 1.428(8) .
C6 C7 1.417(9) .
C7 C8 1.400(7) .
C15 C15 1.437(6) 2_565
C15 C16 1.427(5) .
C15 Gd1 2.770(3) 2_565
C16 C17 1.418(4) .
C16 Gd1 2.846(4) 2_565
C17 C18 1.414(5) .
C17 Gd1 2.825(4) 2_565
C18 C18 1.394(8) 2_565
C18 Gd1 2.819(4) 2_565

loop_
_geom_torsion_atom_site_label_1
_geom_torsion_atom_site_label_2
_geom_torsion_atom_site_label_3
_geom_torsion_atom_site_label_4
_geom_torsion
_geom_torsion_site_symmetry_1
_geom_torsion_site_symmetry_4
C11 Si1 C1 C2 -80.4(4) . .
C9 Si1 C1 C2 158.9(3) . .
C10 Si1 C1 C2 39.4(4) . .
C11 Si1 C1 C8 94.9(4) . .
C9 Si1 C1 C8 -25.9(4) . .
C10 Si1 C1 C8 -145.4(3) . .
C11 Si1 C1 Gd1 -171.6(4) . .
C9 Si1 C1 Gd1 67.7(4) . .
C10 Si1 C1 Gd1 -51.8(4) . .
C8 Gd1 C1 C2 142.6(4) . .
C7 Gd1 C1 C2 124.4(3) . .
C3 Gd1 C1 C2 17.0(2) . .
C5 Gd1 C1 C2 70.0(3) . .
C6 Gd1 C1 C2 100.8(3) . .
C4 Gd1 C1 C2 39.4(2) . .
C15 Gd1 C1 C2 -55.5(8) . .
C15 Gd1 C1 C2 -49.0(3) 2_565 .
C16 Gd1 C1 C2 -179.8(3) . .
C17 Gd1 C1 C2 -165.6(2) . .
C2 Gd1 C1 C8 -142.6(4) . .
C7 Gd1 C1 C8 -18.2(3) . .
C3 Gd1 C1 C8 -125.5(3) . .
C5 Gd1 C1 C8 -72.6(3) . .
C6 Gd1 C1 C8 -41.8(3) . .
C4 Gd1 C1 C8 -103.2(3) . .
C15 Gd1 C1 C8 162.0(6) . .
C15 Gd1 C1 C8 168.4(2) 2_565 .
C16 Gd1 C1 C8 37.6(4) . .
C17 Gd1 C1 C8 51.9(3) . .
C2 Gd1 C1 Si1 107.4(4) . .
C8 Gd1 C1 Si1 -110.0(4) . .
C7 Gd1 C1 Si1 -128.2(4) . .
C3 Gd1 C1 Si1 124.4(3) . .
C5 Gd1 C1 Si1 177.4(3) . .
C6 Gd1 C1 Si1 -151.8(3) . .
C4 Gd1 C1 Si1 146.8(3) . .
C15 Gd1 C1 Si1 52.0(9) . .
C15 Gd1 C1 Si1 58.4(4) 2_565 .
C16 Gd1 C1 Si1 -72.4(5) . .
C17 Gd1 C1 Si1 -58.2(4) . .
C8 C1 C2 C3 5.1(8) . .
Si1 C1 C2 C3 179.4(4) . .
Gd1 C1 C2 C3 -44.8(5) . .
C8 C1 C2 Gd1 49.8(4) . .
Si1 C1 C2 Gd1 -135.8(2) . .
C8 Gd1 C2 C1 -21.7(2) . .
C7 Gd1 C2 C1 -46.8(3) . .
C3 Gd1 C2 C1 -150.9(4) . .
C5 Gd1 C2 C1 -108.4(3) . .
C6 Gd1 C2 C1 -77.4(3) . .
C4 Gd1 C2 C1 -133.5(3) . .
C15 Gd1 C2 C1 167.8(2) . .
C15 Gd1 C2 C1 147.9(2) 2_565 .
C16 Gd1 C2 C1 179(13) . .
C17 Gd1 C2 C1 31.1(4) . .
C8 Gd1 C2 C3 129.2(3) . .
C7 Gd1 C2 C3 104.2(3) . .
C5 Gd1 C2 C3 42.5(3) . .
C6 Gd1 C2 C3 73.5(3) . .
C1 Gd1 C2 C3 150.9(4) . .
C4 Gd1 C2 C3 17.4(2) . .
C15 Gd1 C2 C3 -41.3(3) . .
C15 Gd1 C2 C3 -61.1(3) 2_565 .
C16 Gd1 C2 C3 -29.7(11) . .
C17 Gd1 C2 C3 -177.9(3) . .
C1 C2 C3 C4 -0.4(9) . .
Gd1 C2 C3 C4 -45.3(5) . .
C1 C2 C3 Gd1 44.9(5) . .
C2 Gd1 C3 C4 149.6(4) . .
C8 Gd1 C3 C4 107.1(3) . .
C7 Gd1 C3 C4 76.4(3) . .
C5 Gd1 C3 C4 20.6(2) . .
C6 Gd1 C3 C4 45.6(3) . .
C1 Gd1 C3 C4 132.7(3) . .
C15 Gd1 C3 C4 -56.8(3) . .
C15 Gd1 C3 C4 -83.0(2) 2_565 .
C16 Gd1 C3 C4 -36.5(3) . .
C17 Gd1 C3 C4 -35.0(9) . .
C8 Gd1 C3 C2 -42.6(2) . .
C7 Gd1 C3 C2 -73.2(3) . .
C5 Gd1 C3 C2 -129.0(3) . .
C6 Gd1 C3 C2 -104.1(3) . .
C1 Gd1 C3 C2 -16.9(2) . .
C4 Gd1 C3 C2 -149.6(4) . .
C15 Gd1 C3 C2 153.6(2) . .
C15 Gd1 C3 C2 127.4(2) 2_565 .
C16 Gd1 C3 C2 173.8(2) . .
C17 Gd1 C3 C2 175.4(6) . .
C2 C3 C4 C5 -3.9(8) . .
Gd1 C3 C4 C5 -48.7(4) . .
C2 C3 C4 Si2 178.9(4) . .
Gd1 C3 C4 Si2 134.1(3) . .
C2 C3 C4 Gd1 44.8(5) . .
C14 Si2 C4 C3 -3.8(5) . .
C12 Si2 C4 C3 -124.9(4) . .
C13 Si2 C4 C3 115.6(4) . .
C14 Si2 C4 C5 178.5(5) . .
C12 Si2 C4 C5 57.4(4) . .
C13 Si2 C4 C5 -62.2(4) . .
C14 Si2 C4 Gd1 90.2(5) . .
C12 Si2 C4 Gd1 -30.9(5) . .
C13 Si2 C4 Gd1 -150.5(4) . .
C2 Gd1 C4 C3 -17.9(2) . .
C8 Gd1 C4 C3 -71.4(3) . .
C7 Gd1 C4 C3 -101.5(3) . .
C5 Gd1 C4 C3 -144.7(4) . .
C6 Gd1 C4 C3 -126.1(3) . .
C1 Gd1 C4 C3 -40.5(3) . .
C15 Gd1 C4 C3 130.5(2) . .
C15 Gd1 C4 C3 100.3(2) 2_565 .
C16 Gd1 C4 C3 155.8(2) . .
C17 Gd1 C4 C3 171.2(2) . .
C2 Gd1 C4 C5 126.8(3) . .
C8 Gd1 C4 C5 73.3(3) . .
C7 Gd1 C4 C5 43.2(3) . .
C3 Gd1 C4 C5 144.7(4) . .
C6 Gd1 C4 C5 18.6(3) . .
C1 Gd1 C4 C5 104.2(3) . .
C15 Gd1 C4 C5 -84.8(3) . .
C15 Gd1 C4 C5 -115.0(3) 2_565 .
C16 Gd1 C4 C5 -59.5(3) . .
C17 Gd1 C4 C5 -44.1(3) . .
C2 Gd1 C4 Si2 -129.4(4) . .
C8 Gd1 C4 Si2 177.1(3) . .
C7 Gd1 C4 Si2 147.0(4) . .
C3 Gd1 C4 Si2 -111.5(5) . .
C5 Gd1 C4 Si2 103.8(4) . .
C6 Gd1 C4 Si2 122.4(4) . .
C1 Gd1 C4 Si2 -152.0(3) . .
C15 Gd1 C4 Si2 19.0(3) . .
C15 Gd1 C4 Si2 -11.2(3) 2_565 .
C16 Gd1 C4 Si2 44.3(4) . .
C17 Gd1 C4 Si2 59.7(4) . .
C3 C4 C5 C6 2.6(8) . .
Si2 C4 C5 C6 179.9(4) . .
Gd1 C4 C5 C6 -46.1(5) . .
C3 C4 C5 Gd1 48.7(4) . .
Si2 C4 C5 Gd1 -134.0(2) . .
C2 Gd1 C5 C6 103.5(3) . .
C8 Gd1 C5 C6 43.0(3) . .
C7 Gd1 C5 C6 19.3(3) . .
C3 Gd1 C5 C6 128.1(3) . .
C1 Gd1 C5 C6 73.5(3) . .
C4 Gd1 C5 C6 148.3(4) . .
C15 Gd1 C5 C6 -113.9(3) . .
C15 Gd1 C5 C6 -141.6(3) 2_565 .
C16 Gd1 C5 C6 -84.0(3) . .
C17 Gd1 C5 C6 -60.8(3) . .
C2 Gd1 C5 C4 -44.8(3) . .
C8 Gd1 C5 C4 -105.3(3) . .
C7 Gd1 C5 C4 -129.0(3) . .
C3 Gd1 C5 C4 -20.2(2) . .
C6 Gd1 C5 C4 -148.3(4) . .
C1 Gd1 C5 C4 -74.8(3) . .
C15 Gd1 C5 C4 97.9(3) . .
C15 Gd1 C5 C4 70.1(3) 2_565 .
C16 Gd1 C5 C4 127.7(3) . .
C17 Gd1 C5 C4 151.0(2) . .
C4 C5 C6 C7 -0.9(9) . .
Gd1 C5 C6 C7 -47.3(5) . .
C4 C5 C6 Gd1 46.3(5) . .
C2 Gd1 C6 C5 -74.2(3) . .
C8 Gd1 C6 C5 -129.1(3) . .
C7 Gd1 C6 C5 -146.8(4) . .
C3 Gd1 C6 C5 -43.3(3) . .
C1 Gd1 C6 C5 -105.4(3) . .
C4 Gd1 C6 C5 -18.4(2) . .
C15 Gd1 C6 C5 70.9(3) . .
C15 Gd1 C6 C5 50.4(3) 2_565 .
C16 Gd1 C6 C5 98.1(3) . .
C17 Gd1 C6 C5 127.1(3) . .
C2 Gd1 C6 C7 72.6(3) . .
C8 Gd1 C6 C7 17.7(3) . .
C3 Gd1 C6 C7 103.5(3) . .
C5 Gd1 C6 C7 146.8(4) . .
C1 Gd1 C6 C7 41.5(3) . .
C4 Gd1 C6 C7 128.4(3) . .
C15 Gd1 C6 C7 -142.3(3) . .
C15 Gd1 C6 C7 -162.8(2) 2_565 .
C16 Gd1 C6 C7 -115.1(3) . .
C17 Gd1 C6 C7 -86.1(3) . .
C5 C6 C7 C8 2.1(10) . .
Gd1 C6 C7 C8 -45.3(6) . .
C5 C6 C7 Gd1 47.4(5) . .
C2 Gd1 C7 C8 44.5(3) . .
C3 Gd1 C7 C8 75.4(3) . .
C5 Gd1 C7 C8 130.0(3) . .
C6 Gd1 C7 C8 149.4(4) . .
C1 Gd1 C7 C8 18.4(2) . .
C4 Gd1 C7 C8 105.7(3) . .
C15 Gd1 C7 C8 -161.6(2) . .
C15 Gd1 C7 C8 -172.8(3) 2_565 .
C16 Gd1 C7 C8 -141.3(3) . .
C17 Gd1 C7 C8 -113.6(3) . .
C2 Gd1 C7 C6 -104.9(3) . .
C8 Gd1 C7 C6 -149.4(4) . .
C3 Gd1 C7 C6 -74.0(3) . .
C5 Gd1 C7 C6 -19.4(3) . .
C1 Gd1 C7 C6 -131.0(3) . .
C4 Gd1 C7 C6 -43.7(3) . .
C15 Gd1 C7 C6 49.0(3) . .
C15 Gd1 C7 C6 37.8(5) 2_565 .
C16 Gd1 C7 C6 69.3(3) . .
C17 Gd1 C7 C6 97.0(3) . .
C6 C7 C8 C1 -1.2(10) . .
Gd1 C7 C8 C1 -46.5(5) . .
C6 C7 C8 Gd1 45.3(6) . .
C2 C1 C8 C7 -3.3(8) . .
Si1 C1 C8 C7 -177.6(4) . .
Gd1 C1 C8 C7 46.4(5) . .
C2 C1 C8 Gd1 -49.7(4) . .
Si1 C1 C8 Gd1 136.1(2) . .
C2 Gd1 C8 C7 -126.8(3) . .
C3 Gd1 C8 C7 -102.3(3) . .
C5 Gd1 C8 C7 -42.4(3) . .
C6 Gd1 C8 C7 -17.9(3) . .
C1 Gd1 C8 C7 -148.5(4) . .
C4 Gd1 C8 C7 -72.8(3) . .
C15 Gd1 C8 C7 38.5(5) . .
C15 Gd1 C8 C7 164.3(6) 2_565 .
C16 Gd1 C8 C7 49.6(3) . .
C17 Gd1 C8 C7 71.5(3) . .
C2 Gd1 C8 C1 21.7(2) . .
C7 Gd1 C8 C1 148.5(4) . .
C3 Gd1 C8 C1 46.2(2) . .
C5 Gd1 C8 C1 106.2(3) . .
C6 Gd1 C8 C1 130.6(3) . .
C4 Gd1 C8 C1 75.7(3) . .
C15 Gd1 C8 C1 -173.0(3) . .
C15 Gd1 C8 C1 -47.2(8) 2_565 .
C16 Gd1 C8 C1 -161.8(2) . .
C17 Gd1 C8 C1 -140.0(2) . .
C2 Gd1 C15 C15 -37.3(2) . 2_565
C8 Gd1 C15 C15 163.9(3) . 2_565
C7 Gd1 C15 C15 -171.7(2) . 2_565
C3 Gd1 C15 C15 -60.1(2) . 2_565
C5 Gd1 C15 C15 -117.31(19) . 2_565
C6 Gd1 C15 C15 -147.40(19) . 2_565
C1 Gd1 C15 C15 8.1(8) . 2_565
C4 Gd1 C15 C15 -85.77(18) . 2_565
C16 Gd1 C15 C15 145.9(3) . 2_565
C17 Gd1 C15 C15 124.30(19) . 2_565
C2 Gd1 C15 C16 176.8(2) . .
C8 Gd1 C15 C16 18.0(4) . .
C7 Gd1 C15 C16 42.4(3) . .
C3 Gd1 C15 C16 154.0(2) . .
C5 Gd1 C15 C16 96.8(2) . .
C6 Gd1 C15 C16 66.7(3) . .
C1 Gd1 C15 C16 -137.8(7) . .
C4 Gd1 C15 C16 128.3(2) . .
C15 Gd1 C15 C16 -145.9(3) 2_565 .
C17 Gd1 C15 C16 -21.6(2) . .
C2 Gd1 C15 Gd1 -107.63(17) . 2_565
C8 Gd1 C15 Gd1 93.5(3) . 2_565
C7 Gd1 C15 Gd1 117.96(17) . 2_565
C3 Gd1 C15 Gd1 -130.42(12) . 2_565
C5 Gd1 C15 Gd1 172.33(13) . 2_565
C6 Gd1 C15 Gd1 142.24(14) . 2_565
C1 Gd1 C15 Gd1 -62.3(7) . 2_565
C4 Gd1 C15 Gd1 -156.13(13) . 2_565
C15 Gd1 C15 Gd1 -70.36(17) 2_565 2_565
C16 Gd1 C15 Gd1 75.5(2) . 2_565
C17 Gd1 C15 Gd1 53.93(11) . 2_565
C15 C15 C16 C17 -0.4(10) 2_565 .
Gd1 C15 C16 C17 52.6(6) . .
Gd1 C15 C16 C17 -50.2(6) 2_565 .
C15 C15 C16 Si3 179.8(4) 2_565 .
Gd1 C15 C16 Si3 -127.2(3) . .
Gd1 C15 C16 Si3 130.0(3) 2_565 .
C15 C15 C16 Gd1 -53.0(5) 2_565 .
Gd1 C15 C16 Gd1 -102.77(8) 2_565 .
C15 C15 C16 Gd1 49.8(5) 2_565 2_565
Gd1 C15 C16 Gd1 102.77(8) . 2_565
C21 Si3 C16 C17 73.3(5) . .
C20 Si3 C16 C17 -163.4(5) . .
C19 Si3 C16 C17 -43.6(5) . .
C21 Si3 C16 C15 -106.9(4) . .
C20 Si3 C16 C15 16.5(6) . .
C19 Si3 C16 C15 136.3(4) . .
C21 Si3 C16 Gd1 162.9(3) . .
C20 Si3 C16 Gd1 -73.8(5) . .
C19 Si3 C16 Gd1 46.1(3) . .
C21 Si3 C16 Gd1 -15.9(3) . 2_565
C20 Si3 C16 Gd1 107.5(4) . 2_565
C19 Si3 C16 Gd1 -132.7(3) . 2_565
C2 Gd1 C16 C17 -155.9(8) . .
C8 Gd1 C16 C17 47.2(3) . .
C7 Gd1 C16 C17 71.5(3) . .
C3 Gd1 C16 C17 179.5(2) . .
C5 Gd1 C16 C17 132.8(3) . .
C6 Gd1 C16 C17 101.0(3) . .
C1 Gd1 C16 C17 23.3(5) . .
C4 Gd1 C16 C17 159.9(3) . .
C15 Gd1 C16 C17 -141.6(4) . .
C15 Gd1 C16 C17 -122.0(3) 2_565 .
C2 Gd1 C16 C15 -14.3(11) . .
C8 Gd1 C16 C15 -171.1(2) . .
C7 Gd1 C16 C15 -146.9(2) . .
C3 Gd1 C16 C15 -38.9(3) . .
C5 Gd1 C16 C15 -85.5(2) . .
C6 Gd1 C16 C15 -117.3(3) . .
C1 Gd1 C16 C15 165.0(3) . .
C4 Gd1 C16 C15 -58.5(2) . .
C15 Gd1 C16 C15 19.62(18) 2_565 .
C17 Gd1 C16 C15 141.6(4) . .
C2 Gd1 C16 Si3 97.4(10) . .
C8 Gd1 C16 Si3 -59.5(3) . .
C7 Gd1 C16 Si3 -35.3(2) . .
C3 Gd1 C16 Si3 72.7(3) . .
C5 Gd1 C16 Si3 26.1(2) . .
C6 Gd1 C16 Si3 -5.7(2) . .
C1 Gd1 C16 Si3 -83.4(4) . .
C4 Gd1 C16 Si3 53.1(3) . .
C15 Gd1 C16 Si3 111.6(3) . .
C15 Gd1 C16 Si3 131.3(2) 2_565 .
C17 Gd1 C16 Si3 -106.7(4) . .
C2 Gd1 C16 Gd1 -83.5(10) . 2_565
C8 Gd1 C16 Gd1 119.61(15) . 2_565
C7 Gd1 C16 Gd1 143.85(15) . 2_565
C3 Gd1 C16 Gd1 -108.15(18) . 2_565
C5 Gd1 C16 Gd1 -154.78(14) . 2_565
C6 Gd1 C16 Gd1 173.40(15) . 2_565
C1 Gd1 C16 Gd1 95.7(3) . 2_565
C4 Gd1 C16 Gd1 -127.76(13) . 2_565
C15 Gd1 C16 Gd1 -69.3(2) . 2_565
C15 Gd1 C16 Gd1 -49.64(11) 2_565 2_565
C17 Gd1 C16 Gd1 72.4(3) . 2_565
C15 C16 C17 C18 -1.3(12) . .
Si3 C16 C17 C18 178.5(4) . .
Gd1 C16 C17 C18 50.2(6) . .
Gd1 C16 C17 C18 -50.7(6) 2_565 .
C15 C16 C17 Gd1 -51.5(6) . .
Si3 C16 C17 Gd1 128.3(3) . .
Gd1 C16 C17 Gd1 -100.88(7) 2_565 .
C15 C16 C17 Gd1 49.4(6) . 2_565
Si3 C16 C17 Gd1 -130.8(3) . 2_565
Gd1 C16 C17 Gd1 100.88(7) . 2_565
C2 Gd1 C17 C18 24.6(4) . .
C8 Gd1 C17 C18 70.3(2) . .
C7 Gd1 C17 C18 100.0(2) . .
C3 Gd1 C17 C18 -148.9(7) . .
C5 Gd1 C17 C18 159.6(2) . .
C6 Gd1 C17 C18 131.8(3) . .
C1 Gd1 C17 C18 44.8(3) . .
C4 Gd1 C17 C18 -176.7(2) . .
C15 Gd1 C17 C18 -124.9(2) . .
C15 Gd1 C17 C18 -99.4(2) 2_565 .
C16 Gd1 C17 C18 -146.9(4) . .
C2 Gd1 C17 C16 171.6(3) . .
C8 Gd1 C17 C16 -142.8(3) . .
C7 Gd1 C17 C16 -113.1(3) . .
C3 Gd1 C17 C16 -2.0(9) . .
C5 Gd1 C17 C16 -53.5(3) . .
C6 Gd1 C17 C16 -81.2(3) . .
C1 Gd1 C17 C16 -168.3(2) . .
C4 Gd1 C17 C16 -29.8(4) . .
C15 Gd1 C17 C16 22.0(2) . .
C15 Gd1 C17 C16 47.5(3) 2_565 .
C2 Gd1 C17 Gd1 97.6(3) . 2_565
C8 Gd1 C17 Gd1 143.31(13) . 2_565
C7 Gd1 C17 Gd1 173.04(15) . 2_565
C3 Gd1 C17 Gd1 -75.9(8) . 2_565
C5 Gd1 C17 Gd1 -127.39(14) . 2_565
C6 Gd1 C17 Gd1 -155.15(16) . 2_565
C1 Gd1 C17 Gd1 117.84(14) . 2_565
C4 Gd1 C17 Gd1 -103.68(19) . 2_565
C15 Gd1 C17 Gd1 -51.91(10) . 2_565
C15 Gd1 C17 Gd1 -26.43(9) 2_565 2_565
C16 Gd1 C17 Gd1 -73.9(3) . 2_565
C16 C17 C18 C18 -0.8(11) . 2_565
Gd1 C17 C18 C18 49.0(6) . 2_565
Gd1 C17 C18 C18 -51.8(6) 2_565 2_565
C16 C17 C18 Gd1 51.0(7) . 2_565
Gd1 C17 C18 Gd1 100.82(8) . 2_565
C16 C17 C18 Gd1 -49.8(7) . .
Gd1 C17 C18 Gd1 -100.82(8) 2_565 .
C2 Gd1 C18 C18 44.9(3) . 2_565
C8 Gd1 C18 C18 98.5(2) . 2_565
C7 Gd1 C18 C18 129.9(2) . 2_565
C3 Gd1 C18 C18 19.1(4) . 2_565
C5 Gd1 C18 C18 -177.4(2) . 2_565
C6 Gd1 C18 C18 158.1(2) . 2_565
C1 Gd1 C18 C18 68.2(2) . 2_565
C4 Gd1 C18 C18 -135.4(6) . 2_565
C15 Gd1 C18 C18 -102.5(2) . 2_565
C15 Gd1 C18 C18 -72.4(2) 2_565 2_565
C16 Gd1 C18 C18 -128.1(2) . 2_565
C17 Gd1 C18 C18 -147.0(3) . 2_565
C2 Gd1 C18 C17 -168.1(2) . .
C8 Gd1 C18 C17 -114.5(2) . .
C7 Gd1 C18 C17 -83.1(2) . .
C3 Gd1 C18 C17 166.1(3) . .
C5 Gd1 C18 C17 -30.4(3) . .
C6 Gd1 C18 C17 -54.9(3) . .
C1 Gd1 C18 C17 -144.8(2) . .
C4 Gd1 C18 C17 11.6(8) . .
C15 Gd1 C18 C17 44.5(2) . .
C15 Gd1 C18 C17 74.6(2) 2_565 .
C16 Gd1 C18 C17 18.9(2) . .
C2 Gd1 C18 Gd1 118.64(14) . 2_565
C8 Gd1 C18 Gd1 172.24(14) . 2_565
C7 Gd1 C18 Gd1 -156.36(15) . 2_565
C3 Gd1 C18 Gd1 92.9(3) . 2_565
C5 Gd1 C18 Gd1 -103.7(2) . 2_565
C6 Gd1 C18 Gd1 -128.17(16) . 2_565
C1 Gd1 C18 Gd1 141.94(12) . 2_565
C4 Gd1 C18 Gd1 -61.6(7) . 2_565
C15 Gd1 C18 Gd1 -28.73(9) . 2_565
C15 Gd1 C18 Gd1 1.36(11) 2_565 2_565
C16 Gd1 C18 Gd1 -54.41(12) . 2_565
C17 Gd1 C18 Gd1 -73.3(2) . 2_565
